data_1563012
loop_
_publ_author_name
'de Pedro, I.'
'Rojo, J.M.'
'Rodr\'iguez Fern\'andez, J.'
'Sanchez Marcos, J.'
'Fern\'andez-D\'iaz, M.T.'
'Rojo, T.'

_publ_section_title
;
 Heat capacity and neutron diffraction studies on the frustrated magnetic
 Co2(OH)(PO4)1&#x2212;x(AsO4)x [0&#x2264;x&#x2264;1] solid solution
;
_journal_name_full 'Journal of Solid State Chemistry'
_journal_page_first 1
_journal_page_last 10
_journal_paper_doi 10.1016/j.jssc.2012.01.048
_journal_volume 188
_journal_year 2012
_chemical_formula_sum 'As0.25 Co2 H O5 P0.75'
_chemical_formula_weight 240.832
_space_group_IT_number 58
_space_group_name_Hall '-P 2 2n'
_space_group_name_H-M_alt 'P n n m'
_symmetry_cell_setting orthorhombic
_symmetry_space_group_name_Hall '-P 2 2n'
_symmetry_space_group_name_H-M 'P n n m'
_cell_angle_alpha 90.00000
_cell_angle_beta 90.00000
_cell_angle_gamma 90.00000
_cell_formula_units_Z 4
_cell_length_a 8.0979(7)
_cell_length_b 8.4325(9)
_cell_length_c 5.9661(6)
_cell_measurement_temperature 300
_cell_volume 407.40(7)
_computing_structure_refinement FULLPROF
_diffrn_radiation_type 'Constant Wavelength Neutron Diffraction'
_diffrn_radiation_wavelength 1.59380
_diffrn_source 'nuclear reactor'
_pd_instr_location ' ?'
_pd_meas_2theta_range_inc 0.050016
_pd_meas_2theta_range_max 159.95000
_pd_meas_2theta_range_min 0.00000
_pd_meas_number_of_points 3200
_pd_proc_2theta_range_inc 0.050016
_pd_proc_2theta_range_max 159.9506
_pd_proc_2theta_range_min 0.0006
_pd_proc_ls_pref_orient_corr ' ?'
_pd_proc_ls_prof_R_factor 2.0481
_pd_proc_ls_prof_wR_expected 5.5741
_pd_proc_ls_prof_wR_factor 2.6367
_pd_proc_wavelength 1.593800
_pd_spec_mounting ' ?'
_refine_ls_number_parameters 32
_refine_ls_number_reflns 457
_refine_ls_number_restraints 0
_refine_ls_R_I_factor 6.8200
_cod_data_source_file JSSC-2012-188-1.cif
_cod_data_source_block 3
_cod_depositor_comments
;
The following automatic conversions were performed:

data item '_symmetry_cell_setting' value 'Orthorhombic' was changed
to 'orthorhombic' in accordance with the built-in table derived from
the CIF Core dictionary named 'cif_core.dic' version 2.4.5 last
updated on 2014-11-21.

Automatic conversion script
Id: cif_fix_values 8369 2020-08-20 11:38:08Z andrius 
;
_cod_original_formula_sum 'H As0.25 Co2 P0.75 O5'
_cod_database_code 1563012
_pd_proc_ls_prof_cr_factor 15.6716
_pd_proc_ls_prof_cwr_factor 13.8713
_pd_proc_ls_prof_cwr_expected 29.3249
_pd_proc_ls_prof_chi2 0.2237
_pd_proc_ls_prof_echi2 0.2256

loop_
_symmetry_equiv_pos_as_xyz
x,y,z
x+1/2,-y+1/2,-z+1/2
-x+1/2,y+1/2,-z+1/2
-x,-y,z
-x,-y,-z
-x+1/2,y+1/2,z+1/2
x+1/2,-y+1/2,z+1/2
x,y,-z

loop_
_atom_site_label
_atom_site_fract_x
_atom_site_fract_y
_atom_site_fract_z
_atom_site_U_iso_or_equiv
_atom_site_occupancy
_atom_site_adp_type
_atom_site_type_symbol
Co1 0.361(2) 0.372(3) 0.50000 0.012(3) 1.00000 Uiso CO
Co2 0.50000 0.00000 0.256(4) 0.009(3) 1.00000 Uiso CO
As1 0.2478(13) 0.2410(11) 0.00000 0.0118(17) 0.25000 Uiso AS
P 0.2478(13) 0.2410(11) 0.00000 0.0118(17) 0.75000 Uiso P
O1 0.1024(11) 0.1114(10) 0.00000 0.020(2) 1.00000 Uiso O
O2 0.4161(8) 0.1472(11) 0.00000 0.0122(18) 1.00000 Uiso O
O3 0.2304(7) 0.3493(7) 0.2147(8) 0.0130(13) 1.00000 Uiso O
O4 0.3792(10) 0.1218(10) 0.50000 0.0065(14) 1.00000 Uiso O
H 0.28338 0.09685 0.50000 0.01267 1.00000 Uiso H

loop_
_atom_type_symbol
_atom_type_scat_length_neutron
_atom_type_scat_source
CO 0.24900 V.F._Sears_Neutron_News_3_26_(1992)
AS 0.65800 V.F._Sears_Neutron_News_3_26_(1992)
P 0.51300 V.F._Sears_Neutron_News_3_26_(1992)
O 0.58030 V.F._Sears_Neutron_News_3_26_(1992)
H -0.37390 V.F._Sears_Neutron_News_3_26_(1992)

loop_
_geom_angle_atom_site_label_1
_geom_angle_atom_site_label_2
_geom_angle_atom_site_label_3
_geom_angle
_geom_angle_site_symmetry_1
_geom_angle_site_symmetry_3
O1 Co1 O1 77.6(10) 1_666 2_666
O1 Co1 O3 122.1(8) 1_666 3_555
O1 Co1 O3 122.1(8) 1_666 4_556
O1 Co1 O4 90.1(10) 1_666 5_555
O1 Co1 H 109.3(9) 1_666 6_555
O1 Co1 O3 99.8(9) 2_666 3_555
O1 Co1 O3 99.8(9) 2_666 4_556
O1 Co1 O4 167.7(12) 2_666 5_555
O1 Co1 H 173.2(10) 2_666 6_555
O3 Co1 O3 115.5(5) 3_555 4_556
O3 Co1 O4 86.7(8) 3_555 5_555
O3 Co1 H 76.8(7) 3_555 6_555
O3 Co1 O4 86.7(8) 4_556 5_555
O3 Co1 H 76.8(7) 4_556 6_555
O4 Co1 H 19.2(9) 5_555 6_555
O2 Co2 O2 85.6(9) . 2_655
O2 Co2 O3 89.5(6) . 3_666
O2 Co2 O3 97.0(6) . 4_656
O2 Co2 O4 93.8(7) . 5_555
O2 Co2 O4 169.6(8) . 6_655
O2 Co2 H 90.2(6) . 7_555
O2 Co2 H 151.5(7) . 8_655
O2 Co2 O3 97.0(6) 2_655 3_666
O2 Co2 O3 89.5(6) 2_655 4_656
O2 Co2 O4 169.6(8) 2_655 5_555
O2 Co2 O4 93.8(7) 2_655 6_655
O2 Co2 H 151.5(7) 2_655 7_555
O2 Co2 H 90.2(6) 2_655 8_655
O3 Co2 O3 171.1(5) 3_666 4_656
O3 Co2 O4 93.3(6) 3_666 5_555
O3 Co2 O4 80.3(6) 3_666 6_655
O3 Co2 H 111.2(4) 3_666 7_555
O3 Co2 H 63.0(4) 3_666 8_655
O3 Co2 O4 80.3(6) 4_656 5_555
O3 Co2 O4 93.3(6) 4_656 6_655
O3 Co2 H 63.0(4) 4_656 7_555
O3 Co2 H 111.2(4) 4_656 8_655
O4 Co2 O4 88.5(9) 5_555 6_655
O4 Co2 H 18.2(6) 5_555 7_555
O4 Co2 H 95.1(7) 5_555 8_655
O4 Co2 H 95.1(7) 6_655 7_555
O4 Co2 H 18.2(6) 6_655 8_655
H Co2 H 106.1(5) 7_555 8_655
O1 As1 O2 107.0(9) . 2_555
O1 As1 O3 109.1(8) . 3_555
O1 As1 O3 109.1(8) . 4_555
O2 As1 O3 111.6(8) 2_555 3_555
O2 As1 O3 111.6(8) 2_555 4_555
O3 As1 O3 108.4(6) 3_555 4_555
O1 P O2 107.0(9) . 2_555
O1 P O3 109.1(8) . 3_555
O1 P O3 109.1(8) . 4_555
O2 P O3 111.6(8) 2_555 3_555
O2 P O3 111.6(8) 2_555 4_555
O3 P O3 108.4(6) 3_555 4_555
Co1 O1 Co1 102.4(16) 1_566 2_656
Co1 O1 As1 133.0(14) 1_566 3_555
Co1 O1 P 133.0(14) 1_566 4_555
Co1 O1 As1 124.5(17) 2_656 3_555
Co1 O1 P 124.5(17) 2_656 4_555
Co2 O2 Co2 94.4(15) . 2_655
Co2 O2 As1 125.6(11) . 3_555
Co2 O2 P 125.6(11) . 4_555
Co2 O2 As1 125.6(11) 2_655 3_555
Co2 O2 P 125.6(11) 2_655 4_555
Co1 O3 Co2 108.3(9) . 2_566
Co1 O3 As1 133.9(7) . 3_555
Co1 O3 P 133.9(7) . 4_555
Co1 O3 H 112.6(7) . 5_666
Co2 O3 As1 117.4(8) 2_566 3_555
Co2 O3 P 117.4(8) 2_566 4_555
Co2 O3 H 61.6(4) 2_566 5_666
As1 O3 H 94.2(5) 3_555 5_666
P O3 H 94.2(5) 4_555 5_666
Co1 O4 Co2 122.5(15) . 2_555
Co1 O4 Co2 122.5(15) . 3_656
Co1 O4 H 101(2) . 4_555
Co2 O4 Co2 91.5(15) 2_555 3_656
Co2 O4 H 109.4(14) 2_555 4_555
Co2 O4 H 109.4(14) 3_656 4_555
Co1 H Co2 97.8(11) . 2_555
Co1 H Co2 97.8(11) . 3_656
Co1 H O3 146.5(13) . 4_656
Co1 H O3 146.5(13) . 5_656
Co1 H O4 59.7(19) . 6_555
Co2 H Co2 73.9(11) 2_555 3_656
Co2 H O3 55.4(4) 2_555 4_656
Co2 H O3 93.4(7) 2_555 5_656
Co2 H O4 52.3(13) 2_555 6_555
Co2 H O3 93.4(7) 3_656 4_656
Co2 H O3 55.4(4) 3_656 5_656
Co2 H O4 52.3(13) 3_656 6_555
O3 H O3 63.0(2) 4_656 5_656
O3 H O4 105.5(10) 4_656 6_555
O3 H O4 105.5(10) 5_656 6_555

loop_
_geom_bond_atom_site_label_1
_geom_bond_atom_site_label_2
_geom_bond_distance
_geom_bond_site_symmetry_2
Co1 O1 1.960(19) 2_555
Co1 O1 2.04(3) 3_555
Co1 O3 2.013(10) .
Co1 O3 2.013(10) 8_556
Co1 O4 2.11(3) .
Co1 H 2.40(2) .
Co2 O2 2.082(18) .
Co2 O2 2.082(18) 4_655
Co2 O3 2.264(6) 2_555
Co2 O3 2.264(6) 3_545
Co2 O4 2.032(18) .
Co2 O4 2.032(18) 4_655
Co2 H 2.421(14) .
Co2 H 2.421(14) 4_655
As1 O1 1.606(13) .
As1 O2 1.576(13) .
As1 O3 1.579(8) .
As1 O3 1.579(8) 8_555
P O1 1.606(13) .
P O2 1.576(13) .
P O3 1.579(8) .
P O3 1.579(8) 8_555
O1 Co1 1.960(19) 2_455
O1 Co1 2.04(3) 3_545
O1 As1 1.606(13) .
O1 P 1.606(13) .
O2 Co2 2.082(18) .
O2 Co2 2.082(18) 5_655
O2 As1 1.576(13) .
O2 P 1.576(13) .
O3 Co1 2.013(10) .
O3 Co2 2.264(6) 2_455
O3 As1 1.579(8) .
O3 P 1.579(8) .
O3 H 2.452(6) 3_555
O4 Co1 2.11(3) .
O4 Co2 2.032(18) .
O4 Co2 2.032(18) 5_656
O4 H 0.804(8) .
H Co1 2.40(2) .
H Co2 2.421(14) .
H Co2 2.421(14) 5_656
H O3 2.452(6) 3_545
H O3 2.452(6) 6_545
H O4 0.804(8) .
